data_4003566
loop_
_publ_author_name
'Liu, Kun'
'Lei, Yilong'
'Fu, Hongbing'

_publ_section_title
;
 A General Synthetic Strategy to a Library of Luminescent All-Organic
 Core--Shell Microstructures
;
_journal_name_full 'Chemistry of Materials'
_journal_paper_doi 10.1021/acs.chemmater.0c01184
_journal_year 2020
_chemical_formula_sum 'C23 H12 N4'
_chemical_formula_weight 344.37
_space_group_crystal_system triclinic
_space_group_IT_number 1
_space_group_name_Hall 'P 1'
_space_group_name_H-M_alt 'P 1'
_atom_sites_solution_hydrogens geom
_audit_creation_method SHELXL-2018/3
_cell_angle_alpha 73.81(3)
_cell_angle_beta 83.70(3)
_cell_angle_gamma 88.39(3)
_cell_formula_units_Z 1
_cell_length_a 7.1834(14)
_cell_length_b 7.7893(16)
_cell_length_c 7.9495(16)
_cell_measurement_reflns_used 1210
_cell_measurement_temperature 113(2)
_cell_measurement_theta_max 27.8585
_cell_measurement_theta_min 2.8529
_cell_volume 424.58(16)
_computing_cell_refinement crystalclear
_computing_data_collection crystalclear
_computing_data_reduction crystalclear
_computing_molecular_graphics 'Bruker SHELXTL'
_computing_publication_material 'Bruker SHELXTL'
_computing_structure_refinement 'SHELXL-97 (Sheldrick, 1997)'
_computing_structure_solution 'SHELXS-97 (Sheldrick, 1990)'
_diffrn_ambient_temperature 113(2)
_diffrn_measured_fraction_theta_full 0.997
_diffrn_measured_fraction_theta_max 0.991
_diffrn_measurement_device_type 'rigaku saturn'
_diffrn_measurement_method '\w scans'
_diffrn_radiation_type MoK\a
_diffrn_radiation_wavelength 0.71073
_diffrn_reflns_av_R_equivalents 0.0285
_diffrn_reflns_av_unetI/netI 0.0629
_diffrn_reflns_Laue_measured_fraction_full 0.997
_diffrn_reflns_Laue_measured_fraction_max 0.991
_diffrn_reflns_limit_h_max 9
_diffrn_reflns_limit_h_min -9
_diffrn_reflns_limit_k_max 10
_diffrn_reflns_limit_k_min -10
_diffrn_reflns_limit_l_max 10
_diffrn_reflns_limit_l_min -10
_diffrn_reflns_number 5065
_diffrn_reflns_point_group_measured_fraction_full 0.997
_diffrn_reflns_point_group_measured_fraction_max 0.991
_diffrn_reflns_theta_full 25.242
_diffrn_reflns_theta_max 27.817
_diffrn_reflns_theta_min 2.683
_diffrn_standards_decay_% 0
_diffrn_standards_interval_count 0
_diffrn_standards_interval_time 0
_diffrn_standards_number 0
_exptl_absorpt_coefficient_mu 0.083
_exptl_absorpt_correction_T_max 1
_exptl_absorpt_correction_T_min 0.6079
_exptl_absorpt_correction_type multi-scan
_exptl_absorpt_process_details crystalclear
_exptl_crystal_density_diffrn 1.347
_exptl_crystal_F_000 178
_exptl_crystal_size_max 0.200
_exptl_crystal_size_mid 0.180
_exptl_crystal_size_min 0.120
_refine_diff_density_max 0.170
_refine_diff_density_min -0.176
_refine_diff_density_rms 0.039
_refine_ls_abs_structure_details
;
 Refined as a perfect inversion twin.
;
_refine_ls_abs_structure_Flack 0.5
_refine_ls_extinction_method none
_refine_ls_goodness_of_fit_ref 1.032
_refine_ls_hydrogen_treatment constr
_refine_ls_matrix_type full
_refine_ls_number_parameters 313
_refine_ls_number_reflns 3585
_refine_ls_number_restraints 633
_refine_ls_restrained_S_all 0.981
_refine_ls_R_factor_all 0.0671
_refine_ls_R_factor_gt 0.0435
_refine_ls_shift/su_max 0.001
_refine_ls_shift/su_mean 0.000
_refine_ls_structure_factor_coef Fsqd
_refine_ls_weighting_details 'w=1/[\s^2^(Fo^2^)+(0.0464P)^2^] where P=(Fo^2^+2Fc^2^)/3'
_refine_ls_weighting_scheme calc
_refine_ls_wR_factor_gt 0.0969
_refine_ls_wR_factor_ref 0.1045
_reflns_Friedel_coverage 1.000
_reflns_Friedel_fraction_full 0.997
_reflns_Friedel_fraction_max 0.991
_reflns_number_gt 2439
_reflns_number_total 3585
_reflns_threshold_expression 'I > 2\s(I)'
_cod_data_source_file cm0c01184_si_009.cif
_cod_data_source_block shelxl
_cod_database_code 4003566
_shelx_shelxl_version_number 2018/3
_shelx_space_group_comment
;
The symmetry employed for this shelxl refinement is uniquely defined
by the following loop, which should always be used as a source of
symmetry information in preference to the above space-group names.
They are only intended as comments.
;
_shelx_estimated_absorpt_t_min 0.984
_shelx_estimated_absorpt_t_max 0.990

loop_
_space_group_symop_operation_xyz
'x, y, z'

loop_
_atom_site_label
_atom_site_type_symbol
_atom_site_fract_x
_atom_site_fract_y
_atom_site_fract_z
_atom_site_U_iso_or_equiv
_atom_site_adp_type
_atom_site_occupancy
_atom_site_site_symmetry_order
_atom_site_calc_flag
_atom_site_refinement_flags_posn
_atom_site_refinement_flags_adp
_atom_site_refinement_flags_occupancy
_atom_site_disorder_assembly
_atom_site_disorder_group
C1 C 0.858(2) 0.9750(17) 0.2714(16) 0.030(2) Uani 0.5 1 d . U P A 1
H1A H 0.965988 0.985252 0.335832 0.036 Uiso 0.5 1 calc R U P A 1
H1B H 0.750785 1.042800 0.309027 0.036 Uiso 0.5 1 calc R U P A 1
C2 C 0.9093(13) 1.0352(13) 0.0723(8) 0.0227(19) Uani 0.5 1 d G U P A 1
C3 C 0.9735(16) 1.2017(11) -0.0321(14) 0.030(2) Uani 0.5 1 d G U P A 1
H3A H 0.994195 1.293959 0.020618 0.036 Uiso 0.5 1 calc R U P A 1
C4 C 1.0075(19) 1.2331(11) -0.2137(13) 0.035(3) Uani 0.5 1 d G U P A 1
H4A H 1.051382 1.346869 -0.285066 0.042 Uiso 0.5 1 calc R U P A 1
C5 C 0.977(2) 1.0981(15) -0.2909(8) 0.036(3) Uani 0.5 1 d G U P A 1
H5A H 1.000482 1.119553 -0.415017 0.044 Uiso 0.5 1 calc R U P A 1
C6 C 0.9131(17) 0.9316(12) -0.1865(12) 0.030(2) Uani 0.5 1 d G U P A 1
H6A H 0.892390 0.839324 -0.239284 0.036 Uiso 0.5 1 calc R U P A 1
C7 C 0.8791(13) 0.9002(9) -0.0049(11) 0.0237(18) Uani 0.5 1 d G U P A 1
C8 C 0.8139(14) 0.7441(11) 0.1364(9) 0.0256(19) Uani 0.5 1 d G U P A 1
C9 C 0.7595(16) 0.5736(13) 0.1385(11) 0.027(2) Uani 0.5 1 d G U P A 1
H9A H 0.762196 0.541798 0.031274 0.032 Uiso 0.5 1 calc R U P A 1
C10 C 0.7013(17) 0.4496(9) 0.2976(16) 0.035(3) Uani 0.5 1 d G U P A 1
H10A H 0.664139 0.333048 0.299023 0.043 Uiso 0.5 1 calc R U P A 1
C11 C 0.697(2) 0.4961(13) 0.4545(11) 0.040(3) Uani 0.5 1 d G U P A 1
H11A H 0.657572 0.411356 0.563196 0.047 Uiso 0.5 1 calc R U P A 1
C12 C 0.7517(19) 0.6666(15) 0.4524(9) 0.037(3) Uani 0.5 1 d G U P A 1
H12A H 0.749063 0.698416 0.559622 0.044 Uiso 0.5 1 calc R U P A 1
C13 C 0.8100(14) 0.7906(9) 0.2933(13) 0.024(2) Uani 0.5 1 d G U P A 1
C1' C 0.838(2) 0.7158(16) -0.0613(16) 0.030(2) Uani 0.5 1 d . U P B 2
H1'A H 0.725459 0.707761 -0.120617 0.036 Uiso 0.5 1 calc R U P B 2
H1'B H 0.938063 0.640270 -0.098602 0.036 Uiso 0.5 1 calc R U P B 2
C2' C 0.9043(14) 0.9135(9) -0.1021(13) 0.027(2) Uani 0.5 1 d G U P B 2
C3' C 0.9655(19) 1.0408(14) -0.2580(9) 0.031(2) Uani 0.5 1 d G U P B 2
H3'A H 0.973128 1.011577 -0.366888 0.037 Uiso 0.5 1 calc R U P B 2
C4' C 1.0156(19) 1.2107(12) -0.2546(10) 0.034(3) Uani 0.5 1 d G U P B 2
H4'A H 1.057501 1.297721 -0.361190 0.041 Uiso 0.5 1 calc R U P B 2
C5' C 1.0045(16) 1.2535(9) -0.0953(14) 0.030(2) Uani 0.5 1 d G U P B 2
H5'A H 1.038761 1.369628 -0.093012 0.036 Uiso 0.5 1 calc R U P B 2
C6' C 0.9433(15) 1.1262(13) 0.0606(10) 0.029(2) Uani 0.5 1 d G U P B 2
H6'A H 0.935651 1.155392 0.169472 0.035 Uiso 0.5 1 calc R U P B 2
C7' C 0.8931(13) 0.9562(11) 0.0572(9) 0.0200(17) Uani 0.5 1 d G U P B 2
C8' C 0.8268(14) 0.8040(10) 0.1992(12) 0.025(2) Uani 0.5 1 d G U P B 2
C9' C 0.7922(16) 0.7833(12) 0.3792(13) 0.029(2) Uani 0.5 1 d G U P B 2
H9'A H 0.814555 0.879881 0.425653 0.035 Uiso 0.5 1 calc R U P B 2
C10' C 0.725(2) 0.6213(16) 0.4913(9) 0.037(3) Uani 0.5 1 d G U P B 2
H10B H 0.701280 0.607232 0.614389 0.045 Uiso 0.5 1 calc R U P B 2
C11' C 0.692(2) 0.4800(12) 0.4234(13) 0.042(3) Uani 0.5 1 d G U P B 2
H11B H 0.646277 0.369356 0.500018 0.051 Uiso 0.5 1 calc R U P B 2
C12' C 0.7269(17) 0.5007(12) 0.2433(14) 0.033(2) Uani 0.5 1 d G U P B 2
H12B H 0.704548 0.404127 0.196910 0.039 Uiso 0.5 1 calc R U P B 2
C13' C 0.7942(14) 0.6627(14) 0.1312(9) 0.029(2) Uani 0.5 1 d G U P B 2
N1 N 0.5110(9) 1.3634(7) -0.0971(6) 0.0357(15) Uani 1 1 d . . . . .
N2 N 0.4859(9) 1.0478(7) -0.4183(6) 0.0333(15) Uani 1 1 d . . . . .
N3 N 0.1949(9) 0.3449(7) 0.2944(7) 0.0357(14) Uani 1 1 d . . . . .
N4 N 0.2193(9) 0.6607(8) 0.6156(7) 0.0363(14) Uani 1 1 d . . . . .
C14 C 0.4659(10) 1.2128(9) -0.0418(8) 0.0242(13) Uani 1 1 d . . . . .
C15 C 0.4107(8) 1.0313(7) 0.0300(7) 0.0201(13) Uani 1 1 d . . . . .
C16 C 0.4004(9) 0.9260(8) -0.0824(7) 0.0245(14) Uani 1 1 d . . . . .
C17 C 0.3368(9) 0.7436(7) -0.0117(8) 0.0248(14) Uani 1 1 d . . . . .
H17A H 0.323490 0.670921 -0.087806 0.030 Uiso 1 1 calc R U . . .
C18 C 0.2960(9) 0.6765(7) 0.1665(7) 0.0222(14) Uani 1 1 d . . . . .
C19 C 0.3139(8) 0.7883(8) 0.2795(6) 0.0176(12) Uani 1 1 d . . . . .
C20 C 0.3655(8) 0.9602(8) 0.2128(7) 0.0208(13) Uani 1 1 d . . . . .
H20A H 0.371653 1.034025 0.289041 0.025 Uiso 1 1 calc R U . . .
C21 C 0.4410(10) 0.9909(8) -0.2666(8) 0.0289(15) Uani 1 1 d . . . . .
C22 C 0.2361(10) 0.4896(8) 0.2391(7) 0.0251(14) Uani 1 1 d . . . . .
C23 C 0.2586(8) 0.7113(8) 0.4695(6) 0.0209(13) Uani 1 1 d . . . . .

loop_
_atom_site_aniso_label
_atom_site_aniso_U_11
_atom_site_aniso_U_22
_atom_site_aniso_U_33
_atom_site_aniso_U_23
_atom_site_aniso_U_13
_atom_site_aniso_U_12
C1 0.021(4) 0.039(4) 0.031(4) -0.009(3) -0.003(3) -0.001(3)
C2 0.016(3) 0.021(4) 0.030(3) -0.002(3) -0.005(3) -0.005(3)
C3 0.023(4) 0.025(4) 0.038(4) -0.003(4) -0.002(4) 0.000(4)
C4 0.030(4) 0.029(4) 0.043(5) 0.000(4) -0.007(4) 0.000(4)
C5 0.030(4) 0.043(5) 0.025(4) 0.009(4) -0.002(4) -0.003(4)
C6 0.029(4) 0.033(4) 0.024(4) -0.002(4) 0.000(4) -0.002(4)
C7 0.025(3) 0.029(3) 0.018(4) -0.008(3) -0.002(3) -0.001(3)
C8 0.024(4) 0.025(4) 0.027(3) -0.006(3) -0.002(3) -0.002(3)
C9 0.025(4) 0.026(4) 0.030(4) -0.010(4) 0.000(4) -0.002(4)
C10 0.030(5) 0.025(4) 0.041(5) 0.005(4) 0.005(4) -0.002(4)
C11 0.036(5) 0.035(4) 0.035(4) 0.007(4) 0.009(4) -0.001(4)
C12 0.032(5) 0.048(5) 0.027(4) -0.003(4) -0.004(4) -0.002(4)
C13 0.022(4) 0.029(3) 0.020(4) -0.007(3) -0.005(4) 0.000(3)
C1' 0.028(4) 0.030(3) 0.037(4) -0.018(3) -0.001(3) -0.001(3)
C2' 0.025(4) 0.028(4) 0.024(4) -0.001(4) -0.001(4) 0.000(3)
C3' 0.033(4) 0.039(5) 0.019(4) -0.005(4) 0.001(4) -0.001(4)
C4' 0.029(4) 0.036(4) 0.030(4) 0.004(4) -0.003(4) 0.004(4)
C5' 0.024(4) 0.021(4) 0.036(5) 0.007(4) -0.001(4) -0.005(4)
C6' 0.021(4) 0.027(4) 0.031(4) 0.005(4) 0.001(4) -0.002(4)
C7' 0.017(3) 0.021(3) 0.023(3) -0.007(3) -0.003(3) -0.002(3)
C8' 0.022(3) 0.030(3) 0.021(4) -0.001(3) -0.003(3) -0.001(3)
C9' 0.020(4) 0.037(4) 0.026(4) 0.000(4) -0.006(4) -0.004(4)
C10' 0.029(5) 0.043(5) 0.027(4) 0.011(4) -0.001(4) -0.006(4)
C11' 0.034(5) 0.033(4) 0.046(5) 0.013(4) -0.002(4) -0.009(4)
C12' 0.028(4) 0.021(4) 0.041(4) 0.002(4) 0.005(4) -0.007(4)
C13' 0.024(4) 0.023(4) 0.035(4) -0.003(3) 0.003(3) -0.001(4)
N1 0.046(4) 0.026(3) 0.026(3) 0.006(2) 0.000(2) -0.012(3)
N2 0.055(4) 0.027(3) 0.015(2) -0.0016(19) 0.004(2) -0.009(3)
N3 0.043(4) 0.029(3) 0.039(3) -0.017(2) -0.001(3) 0.001(3)
N4 0.034(3) 0.041(3) 0.036(3) -0.013(2) 0.000(3) -0.005(3)
C14 0.024(3) 0.029(3) 0.024(3) -0.015(2) -0.006(2) 0.003(3)
C15 0.013(3) 0.025(3) 0.021(3) -0.003(2) -0.003(2) 0.002(2)
C16 0.026(3) 0.015(2) 0.026(3) 0.004(2) 0.000(2) -0.004(2)
C17 0.032(4) 0.013(2) 0.031(3) -0.006(2) -0.005(3) -0.003(2)
C18 0.031(3) 0.012(3) 0.023(3) -0.005(2) -0.001(3) -0.003(3)
C19 0.015(3) 0.029(3) 0.013(2) -0.012(2) -0.0031(19) 0.004(2)
C20 0.020(3) 0.031(3) 0.011(2) -0.006(2) 0.000(2) 0.001(2)
C21 0.031(4) 0.018(2) 0.042(3) -0.015(2) -0.003(3) -0.003(2)
C22 0.034(4) 0.020(3) 0.017(3) 0.001(2) 0.003(2) -0.005(3)
C23 0.021(3) 0.028(3) 0.008(2) 0.0024(19) 0.000(2) -0.003(2)

loop_
_atom_type_symbol
_atom_type_description
_atom_type_scat_dispersion_real
_atom_type_scat_dispersion_imag
_atom_type_scat_source
C C 0.0033 0.0016 'International Tables Vol C Tables 4.2.6.8 and 6.1.1.4'
H H 0.0000 0.0000 'International Tables Vol C Tables 4.2.6.8 and 6.1.1.4'
N N 0.0061 0.0033 'International Tables Vol C Tables 4.2.6.8 and 6.1.1.4'

loop_
_geom_angle_atom_site_label_1
_geom_angle_atom_site_label_2
_geom_angle_atom_site_label_3
_geom_angle
_geom_angle_site_symmetry_1
_geom_angle_site_symmetry_3
_geom_angle_publ_flag
C13 C1 C2 99.7(11) . . ?
C13 C1 H1A 111.8 . . ?
C2 C1 H1A 111.8 . . ?
C13 C1 H1B 111.8 . . ?
C2 C1 H1B 111.8 . . ?
H1A C1 H1B 109.6 . . ?
C3 C2 C7 120.0 . . ?
C3 C2 C1 128.3(9) . . ?
C7 C2 C1 111.6(8) . . ?
C2 C3 C4 120.0 . . ?
C2 C3 H3A 120.0 . . ?
C4 C3 H3A 120.0 . . ?
C5 C4 C3 120.0 . . ?
C5 C4 H4A 120.0 . . ?
C3 C4 H4A 120.0 . . ?
C4 C5 C6 120.0 . . ?
C4 C5 H5A 120.0 . . ?
C6 C5 H5A 120.0 . . ?
C7 C6 C5 120.0 . . ?
C7 C6 H6A 120.0 . . ?
C5 C6 H6A 120.0 . . ?
C6 C7 C2 120.0 . . ?
C6 C7 C8 132.9(7) . . ?
C2 C7 C8 107.1(7) . . ?
C9 C8 C13 120.0 . . ?
C9 C8 C7 132.9(7) . . ?
C13 C8 C7 107.1(7) . . ?
C10 C9 C8 120.0 . . ?
C10 C9 H9A 120.0 . . ?
C8 C9 H9A 120.0 . . ?
C9 C10 C11 120.0 . . ?
C9 C10 H10A 120.0 . . ?
C11 C10 H10A 120.0 . . ?
C10 C11 C12 120.0 . . ?
C10 C11 H11A 120.0 . . ?
C12 C11 H11A 120.0 . . ?
C13 C12 C11 120.0 . . ?
C13 C12 H12A 120.0 . . ?
C11 C12 H12A 120.0 . . ?
C12 C13 C8 120.0 . . ?
C12 C13 C1 125.6(9) . . ?
C8 C13 C1 114.3(9) . . ?
C13' C1' C2' 103.0(11) . . ?
C13' C1' H1'A 111.2 . . ?
C2' C1' H1'A 111.2 . . ?
C13' C1' H1'B 111.2 . . ?
C2' C1' H1'B 111.2 . . ?
H1'A C1' H1'B 109.1 . . ?
C3' C2' C7' 120.0 . . ?
C3' C2' C1' 132.6(9) . . ?
C7' C2' C1' 107.4(9) . . ?
C4' C3' C2' 120.0 . . ?
C4' C3' H3'A 120.0 . . ?
C2' C3' H3'A 120.0 . . ?
C5' C4' C3' 120.0 . . ?
C5' C4' H4'A 120.0 . . ?
C3' C4' H4'A 120.0 . . ?
C4' C5' C6' 120.0 . . ?
C4' C5' H5'A 120.0 . . ?
C6' C5' H5'A 120.0 . . ?
C5' C6' C7' 120.0 . . ?
C5' C6' H6'A 120.0 . . ?
C7' C6' H6'A 120.0 . . ?
C6' C7' C2' 120.0 . . ?
C6' C7' C8' 130.1(7) . . ?
C2' C7' C8' 109.9(7) . . ?
C9' C8' C13' 120.0 . . ?
C9' C8' C7' 130.7(7) . . ?
C13' C8' C7' 109.3(7) . . ?
C8' C9' C10' 120.0 . . ?
C8' C9' H9'A 120.0 . . ?
C10' C9' H9'A 120.0 . . ?
C9' C10' C11' 120.0 . . ?
C9' C10' H10B 120.0 . . ?
C11' C10' H10B 120.0 . . ?
C12' C11' C10' 120.0 . . ?
C12' C11' H11B 120.0 . . ?
C10' C11' H11B 120.0 . . ?
C13' C12' C11' 120.0 . . ?
C13' C12' H12B 120.0 . . ?
C11' C12' H12B 120.0 . . ?
C12' C13' C8' 120.0 . . ?
C12' C13' C1' 129.6(9) . . ?
C8' C13' C1' 110.4(9) . . ?
N1 C14 C15 178.3(6) . . ?
C14 C15 C16 118.9(5) . . ?
C14 C15 C20 120.6(5) . . ?
C16 C15 C20 120.5(5) . . ?
C21 C16 C15 122.9(5) . . ?
C21 C16 C17 117.6(5) . . ?
C15 C16 C17 119.4(5) . . ?
C18 C17 C16 119.1(5) . . ?
C18 C17 H17A 120.4 . . ?
C16 C17 H17A 120.4 . . ?
C17 C18 C19 119.8(5) . . ?
C17 C18 C22 119.2(5) . . ?
C19 C18 C22 120.9(5) . . ?
C20 C19 C18 120.9(5) . . ?
C20 C19 C23 121.6(5) . . ?
C18 C19 C23 117.3(5) . . ?
C19 C20 C15 120.2(5) . . ?
C19 C20 H20A 119.9 . . ?
C15 C20 H20A 119.9 . . ?
N2 C21 C16 175.8(7) . . ?
N3 C22 C18 178.2(8) . . ?
N4 C23 C19 176.5(6) . . ?

loop_
_geom_bond_atom_site_label_1
_geom_bond_atom_site_label_2
_geom_bond_distance
_geom_bond_site_symmetry_2
_geom_bond_publ_flag
C1 C13 1.445(14) . ?
C1 C2 1.526(14) . ?
C1 H1A 0.9900 . ?
C1 H1B 0.9900 . ?
C2 C3 1.3900 . ?
C2 C7 1.3900 . ?
C3 C4 1.3900 . ?
C3 H3A 0.9500 . ?
C4 C5 1.3900 . ?
C4 H4A 0.9500 . ?
C5 C6 1.3900 . ?
C5 H5A 0.9500 . ?
C6 C7 1.3900 . ?
C6 H6A 0.9500 . ?
C7 C8 1.454(8) . ?
C8 C9 1.3900 . ?
C8 C13 1.3900 . ?
C9 C10 1.3900 . ?
C9 H9A 0.9500 . ?
C10 C11 1.3900 . ?
C10 H10A 0.9500 . ?
C11 C12 1.3900 . ?
C11 H11A 0.9500 . ?
C12 C13 1.3900 . ?
C12 H12A 0.9500 . ?
C1' C13' 1.470(14) . ?
C1' C2' 1.560(13) . ?
C1' H1'A 0.9900 . ?
C1' H1'B 0.9900 . ?
C2' C3' 1.3900 . ?
C2' C7' 1.3900 . ?
C3' C4' 1.3900 . ?
C3' H3'A 0.9500 . ?
C4' C5' 1.3900 . ?
C4' H4'A 0.9500 . ?
C5' C6' 1.3900 . ?
C5' H5'A 0.9500 . ?
C6' C7' 1.3900 . ?
C6' H6'A 0.9500 . ?
C7' C8' 1.440(8) . ?
C8' C9' 1.3900 . ?
C8' C13' 1.3900 . ?
C9' C10' 1.3900 . ?
C9' H9'A 0.9500 . ?
C10' C11' 1.3900 . ?
C10' H10B 0.9500 . ?
C11' C12' 1.3900 . ?
C11' H11B 0.9500 . ?
C12' C13' 1.3900 . ?
C12' H12B 0.9500 . ?
N1 C14 1.173(8) . ?
N2 C21 1.175(8) . ?
N3 C22 1.125(8) . ?
N4 C23 1.123(7) . ?
C14 C15 1.419(8) . ?
C15 C16 1.380(8) . ?
C15 C20 1.407(7) . ?
C16 C21 1.409(8) . ?
C16 C17 1.442(7) . ?
C17 C18 1.367(8) . ?
C17 H17A 0.9500 . ?
C18 C19 1.432(8) . ?
C18 C22 1.466(7) . ?
C19 C20 1.341(7) . ?
C19 C23 1.475(7) . ?
C20 H20A 0.9500 . ?

loop_
_geom_torsion_atom_site_label_1
_geom_torsion_atom_site_label_2
_geom_torsion_atom_site_label_3
_geom_torsion_atom_site_label_4
_geom_torsion
_geom_torsion_site_symmetry_1
_geom_torsion_site_symmetry_2
_geom_torsion_site_symmetry_3
_geom_torsion_site_symmetry_4
_geom_torsion_publ_flag
C13 C1 C2 C3 -178.2(8) . . . . ?
C13 C1 C2 C7 3.6(12) . . . . ?
C7 C2 C3 C4 0.0 . . . . ?
C1 C2 C3 C4 -178.0(11) . . . . ?
C2 C3 C4 C5 0.0 . . . . ?
C3 C4 C5 C6 0.0 . . . . ?
C4 C5 C6 C7 0.0 . . . . ?
C5 C6 C7 C2 0.0 . . . . ?
C5 C6 C7 C8 -179.7(12) . . . . ?
C3 C2 C7 C6 0.0 . . . . ?
C1 C2 C7 C6 178.4(10) . . . . ?
C3 C2 C7 C8 179.8(10) . . . . ?
C1 C2 C7 C8 -1.9(10) . . . . ?
C6 C7 C8 C9 -1.5(16) . . . . ?
C2 C7 C8 C9 178.8(7) . . . . ?
C6 C7 C8 C13 178.9(7) . . . . ?
C2 C7 C8 C13 -0.8(8) . . . . ?
C13 C8 C9 C10 0.0 . . . . ?
C7 C8 C9 C10 -179.6(13) . . . . ?
C8 C9 C10 C11 0.0 . . . . ?
C9 C10 C11 C12 0.0 . . . . ?
C10 C11 C12 C13 0.0 . . . . ?
C11 C12 C13 C8 0.0 . . . . ?
C11 C12 C13 C1 175.8(11) . . . . ?
C9 C8 C13 C12 0.0 . . . . ?
C7 C8 C13 C12 179.7(10) . . . . ?
C9 C8 C13 C1 -176.2(10) . . . . ?
C7 C8 C13 C1 3.5(10) . . . . ?
C2 C1 C13 C12 179.7(8) . . . . ?
C2 C1 C13 C8 -4.3(12) . . . . ?
C13' C1' C2' C3' 180.0(8) . . . . ?
C13' C1' C2' C7' -0.5(11) . . . . ?
C7' C2' C3' C4' 0.0 . . . . ?
C1' C2' C3' C4' 179.5(12) . . . . ?
C2' C3' C4' C5' 0.0 . . . . ?
C3' C4' C5' C6' 0.0 . . . . ?
C4' C5' C6' C7' 0.0 . . . . ?
C5' C6' C7' C2' 0.0 . . . . ?
C5' C6' C7' C8' 179.9(12) . . . . ?
C3' C2' C7' C6' 0.0 . . . . ?
C1' C2' C7' C6' -179.6(9) . . . . ?
C3' C2' C7' C8' -179.9(9) . . . . ?
C1' C2' C7' C8' 0.5(9) . . . . ?
C6' C7' C8' C9' 0.7(15) . . . . ?
C2' C7' C8' C9' -179.4(7) . . . . ?
C6' C7' C8' C13' 179.8(7) . . . . ?
C2' C7' C8' C13' -0.3(8) . . . . ?
C13' C8' C9' C10' 0.0 . . . . ?
C7' C8' C9' C10' 179.0(12) . . . . ?
C8' C9' C10' C11' 0.0 . . . . ?
C9' C10' C11' C12' 0.0 . . . . ?
C10' C11' C12' C13' 0.0 . . . . ?
C11' C12' C13' C8' 0.0 . . . . ?
C11' C12' C13' C1' -179.0(13) . . . . ?
C9' C8' C13' C12' 0.0 . . . . ?
C7' C8' C13' C12' -179.2(10) . . . . ?
C9' C8' C13' C1' 179.2(10) . . . . ?
C7' C8' C13' C1' -0.1(10) . . . . ?
C2' C1' C13' C12' 179.4(8) . . . . ?
C2' C1' C13' C8' 0.3(12) . . . . ?
C14 C15 C16 C21 -0.5(11) . . . . ?
C20 C15 C16 C21 178.9(6) . . . . ?
C14 C15 C16 C17 -177.4(5) . . . . ?
C20 C15 C16 C17 2.1(10) . . . . ?
C21 C16 C17 C18 -179.9(7) . . . . ?
C15 C16 C17 C18 -2.9(9) . . . . ?
C16 C17 C18 C19 1.0(9) . . . . ?
C16 C17 C18 C22 -178.4(7) . . . . ?
C17 C18 C19 C20 1.8(10) . . . . ?
C22 C18 C19 C20 -178.8(6) . . . . ?
C17 C18 C19 C23 176.9(6) . . . . ?
C22 C18 C19 C23 -3.7(11) . . . . ?
C18 C19 C20 C15 -2.7(9) . . . . ?
C23 C19 C20 C15 -177.6(6) . . . . ?
C14 C15 C20 C19 -179.9(7) . . . . ?
C16 C15 C20 C19 0.7(8) . . . . ?
